data_7239234
loop_
_publ_author_name
'Jiang, Min'
'Xiong, Bing'
'Shen, Yu-mei'
'Yang, Chunhao'

_publ_section_title
;
 Design, synthesis, and preliminary biological evaluation of novel ketone
 derivatives of shikimic acid
;
_journal_issue 43
_journal_name_full 'RSC Advances'
_journal_page_first 20599
_journal_paper_doi 10.1039/c3ra43755h
_journal_volume 3
_journal_year 2013
_chemical_absolute_configuration ad
_chemical_formula_sum 'C20 H22 O8'
_chemical_formula_weight 390.38
_space_group_IT_number 19
_space_group_name_Hall 'P 2ac 2ab'
_space_group_name_H-M_alt 'P 21 21 21'
_symmetry_cell_setting orthorhombic
_symmetry_space_group_name_H-M 'P 21 21 21'
_atom_sites_solution_hydrogens geom
_atom_sites_solution_primary direct
_atom_sites_solution_secondary difmap
_audit_creation_method SHELXL-97
_cell_angle_alpha 90.00
_cell_angle_beta 90.00
_cell_angle_gamma 90.00
_cell_formula_units_Z 4
_cell_length_a 8.9355(9)
_cell_length_b 10.2534(11)
_cell_length_c 22.396(2)
_cell_measurement_reflns_used 2532
_cell_measurement_temperature 293(2)
_cell_measurement_theta_max 42.556
_cell_measurement_theta_min 4.369
_cell_volume 2051.9(4)
_computing_cell_refinement 'Bruker SMART'
_computing_data_collection 'Bruker SMART'
_computing_data_reduction 'Bruker SHELXTL'
_computing_molecular_graphics 'Bruker SHELXTL'
_computing_publication_material 'Bruker SHELXTL'
_computing_structure_refinement 'SHELXL-97 (Sheldrick, 1997)'
_computing_structure_solution 'SHELXS-97 (Sheldrick, 1990)'
_diffrn_ambient_temperature 293(2)
_diffrn_measured_fraction_theta_full 1.000
_diffrn_measured_fraction_theta_max 1.000
_diffrn_measurement_device_type 'CCD area detector'
_diffrn_measurement_method 'phi and omega scans'
_diffrn_radiation_monochromator graphite
_diffrn_radiation_source 'fine-focus sealed tube'
_diffrn_radiation_type MoK\a
_diffrn_radiation_wavelength 0.71073
_diffrn_reflns_av_R_equivalents 0.0552
_diffrn_reflns_av_sigmaI/netI 0.0402
_diffrn_reflns_limit_h_max 10
_diffrn_reflns_limit_h_min -11
_diffrn_reflns_limit_k_max 12
_diffrn_reflns_limit_k_min -12
_diffrn_reflns_limit_l_max 16
_diffrn_reflns_limit_l_min -27
_diffrn_reflns_number 11322
_diffrn_reflns_theta_full 26.00
_diffrn_reflns_theta_max 26.00
_diffrn_reflns_theta_min 1.82
_exptl_absorpt_coefficient_mu 0.098
_exptl_absorpt_correction_T_max 1.00000
_exptl_absorpt_correction_T_min 0.76379
_exptl_absorpt_correction_type empirical
_exptl_absorpt_process_details sadabs
_exptl_crystal_colour colorless
_exptl_crystal_density_diffrn 1.264
_exptl_crystal_density_method 'not measured'
_exptl_crystal_description prismatic
_exptl_crystal_F_000 824
_exptl_crystal_size_max 0.309
_exptl_crystal_size_mid 0.264
_exptl_crystal_size_min 0.187
_refine_diff_density_max 0.139
_refine_diff_density_min -0.149
_refine_diff_density_rms 0.031
_refine_ls_abs_structure_details 'Flack H D (1983), Acta Cryst. A39, 876-881'
_refine_ls_abs_structure_Flack 10(10)
_refine_ls_extinction_coef 0.0093(14)
_refine_ls_extinction_expression Fc^*^=kFc[1+0.001xFc^2^\l^3^/sin(2\q)]^-1/4^
_refine_ls_extinction_method SHELXL
_refine_ls_goodness_of_fit_ref 0.985
_refine_ls_hydrogen_treatment constr
_refine_ls_matrix_type full
_refine_ls_number_parameters 258
_refine_ls_number_reflns 2314
_refine_ls_number_restraints 0
_refine_ls_restrained_S_all 0.985
_refine_ls_R_factor_all 0.0511
_refine_ls_R_factor_gt 0.0409
_refine_ls_shift/su_max 0.046
_refine_ls_shift/su_mean 0.006
_refine_ls_structure_factor_coef Fsqd
_refine_ls_weighting_details 'calc w=1/[\s^2^(Fo^2^)+(0.0501P)^2^+0.0000P] where P=(Fo^2^+2Fc^2^)/3'
_refine_ls_weighting_scheme calc
_refine_ls_wR_factor_gt 0.0916
_refine_ls_wR_factor_ref 0.0964
_reflns_number_gt 1904
_reflns_number_total 2314
_reflns_threshold_expression >2sigma(I)
_cod_data_source_file c3ra43755h.txt
_cod_data_source_block cd28585
_cod_depositor_comments
;
The following automatic conversions were performed:

data item '_symmetry_cell_setting' value 'Orthorhombic' was changed
to 'orthorhombic' in accordance with the
/home/saulius/struct/COD-crude-data/automatic-downloads/DataCite-retrospective/RSC/depositions/lib/dictionaries/cif_core.dic
dictionary named 'cif_core.dic' version 2.4.2 last updated on
2011-04-26.

Automatic conversion script
Id: cif_fix_values 6909 2019-04-08 15:41:33Z antanas 
;
_cod_original_sg_symbol_H-M P2(1)2(1)2(1)
_cod_database_code 7239234

loop_
_symmetry_equiv_pos_as_xyz
'x, y, z'
'-x+1/2, -y, z+1/2'
'-x, y+1/2, -z+1/2'
'x+1/2, -y+1/2, -z'

loop_
_atom_site_label
_atom_site_type_symbol
_atom_site_fract_x
_atom_site_fract_y
_atom_site_fract_z
_atom_site_U_iso_or_equiv
_atom_site_adp_type
_atom_site_occupancy
_atom_site_symmetry_multiplicity
_atom_site_calc_flag
_atom_site_refinement_flags
O1 O 0.59555(19) 0.2460(2) 0.12394(8) 0.0541(5) Uani 1 1 d .
O2 O 0.7461(3) 0.0869(4) 0.15231(18) 0.1110(15) Uani 1 1 d .
O3 O 0.2714(2) 0.08535(19) 0.18756(8) 0.0494(5) Uani 1 1 d .
O4 O 0.3100(3) -0.0006(2) 0.27871(9) 0.0734(7) Uani 1 1 d .
O5 O 0.27651(19) 0.29737(19) 0.26302(7) 0.0476(5) Uani 1 1 d .
O6 O 0.4826(3) 0.3003(3) 0.31857(9) 0.0937(9) Uani 1 1 d .
O7 O 0.1389(2) 0.34721(19) 0.01771(8) 0.0628(6) Uani 1 1 d .
O8 O 0.1315(3) 0.9551(2) 0.05061(10) 0.0755(7) Uani 1 1 d .
C1 C 0.3541(3) 0.2143(3) 0.08372(11) 0.0448(6) Uani 1 1 d .
H1A H 0.2782 0.1488 0.0763 0.054 Uiso 1 1 calc R
H1B H 0.4042 0.2323 0.0462 0.054 Uiso 1 1 calc R
C2 C 0.4660(3) 0.1611(3) 0.12731(11) 0.0449(7) Uani 1 1 d .
H2 H 0.4942 0.0721 0.1159 0.054 Uiso 1 1 calc R
C3 C 0.4063(3) 0.1621(3) 0.19067(11) 0.0431(6) Uani 1 1 d .
H3 H 0.4784 0.1232 0.2184 0.052 Uiso 1 1 calc R
C4 C 0.3676(3) 0.3001(3) 0.20908(10) 0.0402(6) Uani 1 1 d .
H4 H 0.4604 0.3477 0.2174 0.048 Uiso 1 1 calc R
C5 C 0.2812(3) 0.3722(3) 0.16298(10) 0.0408(6) Uani 1 1 d .
H5 H 0.2260 0.4447 0.1748 0.049 Uiso 1 1 calc R
C6 C 0.2791(3) 0.3380(2) 0.10566(10) 0.0381(6) Uani 1 1 d .
C7 C 0.1899(3) 0.4095(3) 0.05980(11) 0.0427(6) Uani 1 1 d .
C8 C 0.1684(3) 0.5530(3) 0.06224(10) 0.0389(6) Uani 1 1 d .
C9 C 0.2624(3) 0.6379(3) 0.09371(10) 0.0407(6) Uani 1 1 d .
H9 H 0.3372 0.6038 0.1180 0.049 Uiso 1 1 calc R
C10 C 0.2458(3) 0.7707(3) 0.08922(11) 0.0469(7) Uani 1 1 d .
H10 H 0.3093 0.8259 0.1103 0.056 Uiso 1 1 calc R
C11 C 0.1344(3) 0.8223(3) 0.05335(12) 0.0501(7) Uani 1 1 d .
C12 C 0.0392(3) 0.7408(3) 0.02301(12) 0.0518(7) Uani 1 1 d .
H12 H -0.0371 0.7752 -0.0004 0.062 Uiso 1 1 calc R
C13 C 0.0573(3) 0.6078(3) 0.02745(12) 0.0485(7) Uani 1 1 d .
H13 H -0.0070 0.5533 0.0064 0.058 Uiso 1 1 calc R
C14 C 0.7307(4) 0.1930(5) 0.13429(18) 0.0760(10) Uani 1 1 d .
C15 C 0.8492(4) 0.2891(4) 0.11909(17) 0.0970(14) Uani 1 1 d .
H15A H 0.9441 0.2579 0.1332 0.145 Uiso 1 1 calc R
H15B H 0.8268 0.3712 0.1377 0.145 Uiso 1 1 calc R
H15C H 0.8531 0.3004 0.0766 0.145 Uiso 1 1 calc R
C16 C 0.2354(4) 0.0101(3) 0.23473(14) 0.0585(8) Uani 1 1 d .
C17 C 0.0902(4) -0.0589(4) 0.22345(17) 0.0951(14) Uani 1 1 d .
H17A H 0.0753 -0.0683 0.1812 0.143 Uiso 1 1 calc R
H17B H 0.0095 -0.0091 0.2402 0.143 Uiso 1 1 calc R
H17C H 0.0928 -0.1436 0.2418 0.143 Uiso 1 1 calc R
C18 C 0.3499(4) 0.2911(3) 0.31506(12) 0.0613(8) Uani 1 1 d .
C19 C 0.2457(4) 0.2723(4) 0.36580(13) 0.0833(12) Uani 1 1 d .
H19A H 0.1918 0.1921 0.3605 0.125 Uiso 1 1 calc R
H19B H 0.1764 0.3437 0.3673 0.125 Uiso 1 1 calc R
H19C H 0.3015 0.2687 0.4024 0.125 Uiso 1 1 calc R
C20 C 0.0274(5) 1.0146(4) 0.01110(18) 0.0996(14) Uani 1 1 d .
H20A H 0.0464 0.9856 -0.0290 0.149 Uiso 1 1 calc R
H20B H 0.0379 1.1076 0.0131 0.149 Uiso 1 1 calc R
H20C H -0.0725 0.9906 0.0225 0.149 Uiso 1 1 calc R

loop_
_atom_site_aniso_label
_atom_site_aniso_U_11
_atom_site_aniso_U_22
_atom_site_aniso_U_33
_atom_site_aniso_U_23
_atom_site_aniso_U_13
_atom_site_aniso_U_12
O1 0.0423(10) 0.0577(13) 0.0623(12) -0.0059(10) 0.0126(9) -0.0073(10)
O2 0.0565(16) 0.103(3) 0.165(4) 0.053(3) -0.014(2) 0.0165(18)
O3 0.0467(10) 0.0517(12) 0.0499(10) 0.0095(9) -0.0008(9) -0.0100(9)
O4 0.0759(15) 0.0809(17) 0.0635(13) 0.0293(12) 0.0000(12) -0.0004(13)
O5 0.0417(10) 0.0685(13) 0.0328(9) 0.0014(9) -0.0035(8) 0.0023(9)
O6 0.0643(16) 0.160(3) 0.0567(13) 0.0093(17) -0.0208(12) -0.0025(17)
O7 0.0849(15) 0.0526(13) 0.0508(11) -0.0049(10) -0.0260(11) -0.0054(12)
O8 0.0859(16) 0.0414(13) 0.0992(17) -0.0017(11) -0.0501(14) 0.0033(12)
C1 0.0510(15) 0.0434(16) 0.0400(13) -0.0021(12) 0.0010(12) -0.0049(13)
C2 0.0369(13) 0.0462(16) 0.0515(16) -0.0031(14) 0.0071(12) -0.0011(12)
C3 0.0336(12) 0.0490(17) 0.0468(15) 0.0064(13) -0.0030(12) -0.0030(12)
C4 0.0353(13) 0.0523(17) 0.0329(12) 0.0030(12) -0.0024(11) -0.0037(12)
C5 0.0401(13) 0.0406(15) 0.0417(14) -0.0001(11) 0.0005(12) 0.0007(12)
C6 0.0396(13) 0.0376(14) 0.0370(13) 0.0008(11) -0.0017(11) -0.0052(11)
C7 0.0461(15) 0.0469(17) 0.0351(13) 0.0015(12) -0.0012(12) -0.0077(13)
C8 0.0384(13) 0.0444(16) 0.0339(13) 0.0018(11) -0.0017(11) -0.0061(12)
C9 0.0384(13) 0.0494(17) 0.0343(12) 0.0023(11) -0.0056(11) -0.0013(12)
C10 0.0443(15) 0.0491(17) 0.0472(14) -0.0022(13) -0.0102(13) -0.0066(13)
C11 0.0544(17) 0.0425(17) 0.0534(16) 0.0006(13) -0.0118(14) 0.0038(14)
C12 0.0501(15) 0.0511(18) 0.0541(16) 0.0035(15) -0.0190(14) 0.0011(14)
C13 0.0495(15) 0.0505(18) 0.0456(15) -0.0039(14) -0.0130(13) -0.0065(14)
C14 0.0386(17) 0.089(3) 0.101(3) -0.011(2) 0.0095(18) 0.0025(19)
C15 0.0516(19) 0.126(4) 0.114(3) -0.035(3) 0.025(2) -0.025(2)
C16 0.0602(18) 0.0549(19) 0.0604(17) 0.0099(16) 0.0103(16) -0.0042(16)
C17 0.085(3) 0.106(3) 0.094(3) 0.018(2) 0.010(2) -0.045(3)
C18 0.062(2) 0.082(2) 0.0402(15) 0.0007(16) -0.0095(15) 0.0022(17)
C19 0.096(3) 0.113(3) 0.0410(15) 0.0120(17) 0.0030(18) 0.010(2)
C20 0.116(3) 0.048(2) 0.135(3) 0.008(2) -0.070(3) 0.006(2)

loop_
_atom_type_symbol
_atom_type_description
_atom_type_scat_dispersion_real
_atom_type_scat_dispersion_imag
_atom_type_scat_source
C C 0.0033 0.0000 'International Tables Vol C Tables 4.2.6.8 and 6.1.1.4'
H H 0.0000 0.0000 'International Tables Vol C Tables 4.2.6.8 and 6.1.1.4'
O O 0.0106 0.0000 'International Tables Vol C Tables 4.2.6.8 and 6.1.1.4'

loop_
_geom_angle_atom_site_label_1
_geom_angle_atom_site_label_2
_geom_angle_atom_site_label_3
_geom_angle
C14 O1 C2 117.7(3)
C16 O3 C3 118.4(2)
C18 O5 C4 116.7(2)
C11 O8 C20 118.0(3)
C2 C1 C6 112.9(2)
C2 C1 H1A 109.0
C6 C1 H1A 109.0
C2 C1 H1B 109.0
C6 C1 H1B 109.0
H1A C1 H1B 107.8
O1 C2 C1 106.2(2)
O1 C2 C3 109.0(2)
C1 C2 C3 111.8(2)
O1 C2 H2 109.9
C1 C2 H2 109.9
C3 C2 H2 109.9
O3 C3 C4 109.4(2)
O3 C3 C2 104.2(2)
C4 C3 C2 110.0(2)
O3 C3 H3 111.0
C4 C3 H3 111.0
C2 C3 H3 111.0
O5 C4 C5 107.19(19)
O5 C4 C3 109.6(2)
C5 C4 C3 113.2(2)
O5 C4 H4 108.9
C5 C4 H4 108.9
C3 C4 H4 108.9
C6 C5 C4 123.1(2)
C6 C5 H5 118.4
C4 C5 H5 118.4
C5 C6 C7 122.8(2)
C5 C6 C1 121.8(2)
C7 C6 C1 115.1(2)
O7 C7 C8 119.7(2)
O7 C7 C6 118.2(3)
C8 C7 C6 122.0(2)
C13 C8 C9 117.6(2)
C13 C8 C7 118.4(2)
C9 C8 C7 123.8(2)
C10 C9 C8 121.0(2)
C10 C9 H9 119.5
C8 C9 H9 119.5
C9 C10 C11 120.0(2)
C9 C10 H10 120.0
C11 C10 H10 120.0
O8 C11 C12 125.0(3)
O8 C11 C10 114.9(2)
C12 C11 C10 120.0(3)
C11 C12 C13 119.6(3)
C11 C12 H12 120.2
C13 C12 H12 120.2
C12 C13 C8 121.9(3)
C12 C13 H13 119.1
C8 C13 H13 119.1
O2 C14 O1 122.8(3)
O2 C14 C15 127.8(4)
O1 C14 C15 109.4(4)
C14 C15 H15A 109.5
C14 C15 H15B 109.5
H15A C15 H15B 109.5
C14 C15 H15C 109.5
H15A C15 H15C 109.5
H15B C15 H15C 109.5
O4 C16 O3 124.5(3)
O4 C16 C17 125.3(3)
O3 C16 C17 110.2(3)
C16 C17 H17A 109.5
C16 C17 H17B 109.5
H17A C17 H17B 109.5
C16 C17 H17C 109.5
H17A C17 H17C 109.5
H17B C17 H17C 109.5
O6 C18 O5 122.7(3)
O6 C18 C19 125.8(3)
O5 C18 C19 111.5(3)
C18 C19 H19A 109.5
C18 C19 H19B 109.5
H19A C19 H19B 109.5
C18 C19 H19C 109.5
H19A C19 H19C 109.5
H19B C19 H19C 109.5
O8 C20 H20A 109.5
O8 C20 H20B 109.5
H20A C20 H20B 109.5
O8 C20 H20C 109.5
H20A C20 H20C 109.5
H20B C20 H20C 109.5

loop_
_geom_bond_atom_site_label_1
_geom_bond_atom_site_label_2
_geom_bond_distance
O1 C14 1.345(4)
O1 C2 1.450(3)
O2 C14 1.169(5)
O3 C16 1.347(3)
O3 C3 1.441(3)
O4 C16 1.194(3)
O5 C18 1.339(3)
O5 C4 1.457(3)
O6 C18 1.192(3)
O7 C7 1.226(3)
O8 C11 1.363(3)
O8 C20 1.422(4)
C1 C2 1.500(4)
C1 C6 1.516(4)
C1 H1A 0.9700
C1 H1B 0.9700
C2 C3 1.516(3)
C2 H2 0.9800
C3 C4 1.513(4)
C3 H3 0.9800
C4 C5 1.486(3)
C4 H4 0.9800
C5 C6 1.331(3)
C5 H5 0.9300
C6 C7 1.492(3)
C7 C8 1.486(4)
C8 C13 1.381(4)
C8 C9 1.400(3)
C9 C10 1.373(4)
C9 H9 0.9300
C10 C11 1.384(4)
C10 H10 0.9300
C11 C12 1.372(4)
C12 C13 1.377(4)
C12 H12 0.9300
C13 H13 0.9300
C14 C15 1.485(5)
C15 H15A 0.9600
C15 H15B 0.9600
C15 H15C 0.9600
C16 C17 1.499(5)
C17 H17A 0.9600
C17 H17B 0.9600
C17 H17C 0.9600
C18 C19 1.481(4)
C19 H19A 0.9600
C19 H19B 0.9600
C19 H19C 0.9600
C20 H20A 0.9600
C20 H20B 0.9600
C20 H20C 0.9600

loop_
_geom_hbond_atom_site_label_D
_geom_hbond_atom_site_label_H
_geom_hbond_atom_site_label_A
_geom_hbond_distance_DH
_geom_hbond_distance_HA
_geom_hbond_distance_DA
_geom_hbond_angle_DHA
_geom_hbond_site_symmetry_A
C10 H10 O6 0.93 2.46 3.201(3) 136.4 3_655
C15 H15B O4 0.96 2.59 3.451(4) 148.9 3_655
C4 H4 O4 0.98 2.58 3.543(3) 168.8 3_655
C20 H20B O7 0.96 2.62 3.556(4) 165.5 1_565

loop_
_geom_torsion_atom_site_label_1
_geom_torsion_atom_site_label_2
_geom_torsion_atom_site_label_3
_geom_torsion_atom_site_label_4
_geom_torsion
C14 O1 C2 C1 -148.9(3)
C14 O1 C2 C3 90.4(3)
C6 C1 C2 O1 -74.2(2)
C6 C1 C2 C3 44.6(3)
C16 O3 C3 C4 -97.6(3)
C16 O3 C3 C2 144.8(2)
O1 C2 C3 O3 174.8(2)
C1 C2 C3 O3 57.7(3)
O1 C2 C3 C4 57.6(3)
C1 C2 C3 C4 -59.5(3)
C18 O5 C4 C5 -151.5(2)
C18 O5 C4 C3 85.2(3)
O3 C3 C4 O5 51.8(2)
C2 C3 C4 O5 165.73(18)
O3 C3 C4 C5 -67.8(3)
C2 C3 C4 C5 46.1(3)
O5 C4 C5 C6 -141.4(2)
C3 C4 C5 C6 -20.4(3)
C4 C5 C6 C7 178.9(2)
C4 C5 C6 C1 5.7(4)
C2 C1 C6 C5 -17.8(3)
C2 C1 C6 C7 168.5(2)
C5 C6 C7 O7 -148.0(3)
C1 C6 C7 O7 25.6(3)
C5 C6 C7 C8 35.2(4)
C1 C6 C7 C8 -151.2(2)
O7 C7 C8 C13 18.5(4)
C6 C7 C8 C13 -164.8(2)
O7 C7 C8 C9 -155.7(2)
C6 C7 C8 C9 21.1(4)
C13 C8 C9 C10 -1.0(4)
C7 C8 C9 C10 173.2(2)
C8 C9 C10 C11 0.3(4)
C20 O8 C11 C12 -3.4(5)
C20 O8 C11 C10 175.3(3)
C9 C10 C11 O8 -177.8(3)
C9 C10 C11 C12 1.0(4)
O8 C11 C12 C13 177.3(3)
C10 C11 C12 C13 -1.4(4)
C11 C12 C13 C8 0.6(5)
C9 C8 C13 C12 0.6(4)
C7 C8 C13 C12 -174.0(3)
C2 O1 C14 O2 -9.0(6)
C2 O1 C14 C15 170.8(3)
C3 O3 C16 O4 -2.2(4)
C3 O3 C16 C17 178.5(3)
C4 O5 C18 O6 7.3(5)
C4 O5 C18 C19 -172.9(3)
